data_4026564
loop_
_publ_author_name
'Maria A. Povalyakhina'
'Alexander S. Antonov'
'Olga V. Dyablo'
'Valery A. Ozeryanskii'
'Alexander F. Pozharskii'

_publ_section_title
;
 H-Bond-Assisted Intramolecular Nucleophilic Displacement of the 1-NMe2
 Group in 1,8-Bis(dimethylamino)naphthalenes as a Route to Multinuclear
 Heterocyclic Compounds and Strained Naphthalene Derivatives
;
_journal_name_full 'Journal of Organic Chemistry'
_journal_page_first 7157
_journal_page_last 7166
_journal_paper_doi 10.1021/jo201171z
_journal_volume 76
_journal_year 2011
_chemical_formula_moiety 'C15 H19 N3 O'
_chemical_formula_sum 'C15 H19 N3 O'
_chemical_formula_weight 257.33
_chemical_name_systematic
; 
 ? 
;
_space_group_IT_number 2
_symmetry_cell_setting triclinic
_symmetry_space_group_name_Hall '-P 1'
_symmetry_space_group_name_H-M 'P -1'
_atom_sites_solution_hydrogens difmap
_atom_sites_solution_primary direct
_atom_sites_solution_secondary difmap
_audit_creation_method SHELXL-97
_cell_angle_alpha 98.894(3)
_cell_angle_beta 102.414(3)
_cell_angle_gamma 101.285(3)
_cell_formula_units_Z 4
_cell_length_a 8.3498(11)
_cell_length_b 10.0042(13)
_cell_length_c 17.756(2)
_cell_measurement_reflns_used 336
_cell_measurement_temperature 120(2)
_cell_measurement_theta_max 28
_cell_measurement_theta_min 3
_cell_volume 1390.3(3)
_computing_cell_refinement 'SAINTPlus (Bruker, 1998a)'
_computing_data_collection 'SMART (Bruker, 1998b)'
_computing_data_reduction 'SAINTPlus (Bruker, 1998a)'
_computing_molecular_graphics 'SHELXTL ver. 5.1 (Sheldrick, 1998b)'
_computing_publication_material 'SHELXTL ver. 5.1 (Sheldrick, 1998b)'
_computing_structure_refinement 'SHELXTL ver. 5.1 (Sheldrick, 1998b)'
_computing_structure_solution 'SHELXTL ver. 5.1 (Sheldrick, 1998b)'
_diffrn_ambient_temperature 120(2)
_diffrn_measured_fraction_theta_full 0.990
_diffrn_measured_fraction_theta_max 0.990
_diffrn_measurement_device_type 'Bruker SMART 1000 CCD area detector'
_diffrn_measurement_method 'phi and omega scans'
_diffrn_radiation_monochromator graphite
_diffrn_radiation_source 'fine-focus sealed tube'
_diffrn_radiation_type MoK\a
_diffrn_radiation_wavelength 0.71073
_diffrn_reflns_av_R_equivalents 0.0368
_diffrn_reflns_av_sigmaI/netI 0.0832
_diffrn_reflns_limit_h_max 11
_diffrn_reflns_limit_h_min -11
_diffrn_reflns_limit_k_max 13
_diffrn_reflns_limit_k_min -13
_diffrn_reflns_limit_l_max 23
_diffrn_reflns_limit_l_min -23
_diffrn_reflns_number 14373
_diffrn_reflns_theta_full 28.00
_diffrn_reflns_theta_max 28.00
_diffrn_reflns_theta_min 2.12
_exptl_absorpt_coefficient_mu 0.079
_exptl_absorpt_correction_T_max 0.992
_exptl_absorpt_correction_T_min 0.958
_exptl_absorpt_correction_type multi-scan
_exptl_absorpt_process_details SADABS
_exptl_crystal_colour yellow
_exptl_crystal_density_diffrn 1.229
_exptl_crystal_description plate
_exptl_crystal_F_000 552
_exptl_crystal_size_max 0.60
_exptl_crystal_size_mid 0.45
_exptl_crystal_size_min 0.10
_refine_diff_density_max 0.254
_refine_diff_density_min -0.248
_refine_diff_density_rms 0.052
_refine_ls_extinction_method none
_refine_ls_goodness_of_fit_ref 1.009
_refine_ls_hydrogen_treatment refall
_refine_ls_matrix_type full
_refine_ls_number_parameters 351
_refine_ls_number_reflns 6637
_refine_ls_number_restraints 0
_refine_ls_restrained_S_all 1.009
_refine_ls_R_factor_all 0.1132
_refine_ls_R_factor_gt 0.0587
_refine_ls_shift/su_max 0.000
_refine_ls_shift/su_mean 0.000
_refine_ls_structure_factor_coef Fsqd
_refine_ls_weighting_details 'calc w=1/[\s^2^(Fo^2^)+(0.0235P)^2^+0.5000P] where P=(Fo^2^+2Fc^2^)/3'
_refine_ls_weighting_scheme calc
_refine_ls_wR_factor_gt 0.1078
_refine_ls_wR_factor_ref 0.1210
_reflns_number_gt 3325
_reflns_number_total 6637
_reflns_threshold_expression I>2\s(I)
_cod_data_source_file jo201171z_si_004.cif
_cod_data_source_block fin
_cod_original_cell_volume 1390.2(3)
_cod_database_code 4026564

loop_
_symmetry_equiv_pos_as_xyz
'x, y, z'
'-x, -y, -z'

loop_
_atom_site_label
_atom_site_type_symbol
_atom_site_fract_x
_atom_site_fract_y
_atom_site_fract_z
_atom_site_U_iso_or_equiv
_atom_site_adp_type
_atom_site_occupancy
_atom_site_symmetry_multiplicity
_atom_site_calc_flag
_atom_site_refinement_flags
C2A C 0.4324(2) 0.80538(19) -0.16810(11) 0.0265(5) Uani 1 1 d .
C1 C 1.1567(2) 0.62501(19) 0.21751(11) 0.0260(5) Uani 1 1 d .
O1 O 0.8848(2) 0.67734(17) -0.03138(9) 0.0448(4) Uani 1 1 d .
N1 N 1.3059(2) 0.68374(17) 0.19786(10) 0.0308(4) Uani 1 1 d .
O1A O 0.5316(2) 0.69185(17) 0.01625(9) 0.0446(4) Uani 1 1 d .
C1A C 0.2962(3) 0.8489(2) -0.20856(11) 0.0270(5) Uani 1 1 d .
N1A N 0.1751(2) 0.88085(18) -0.16939(10) 0.0340(4) Uani 1 1 d .
C2 C 1.0027(3) 0.6050(2) 0.16349(11) 0.0263(5) Uani 1 1 d .
N2 N 1.4701(2) 0.67671(17) 0.35228(10) 0.0318(4) Uani 1 1 d .
N2A N 0.0393(2) 0.97044(18) -0.30718(11) 0.0364(4) Uani 1 1 d .
N3 N 0.8682(2) 0.65946(18) 0.04364(10) 0.0340(4) Uani 1 1 d .
N3A N 0.5630(2) 0.73687(18) -0.05174(10) 0.0333(4) Uani 1 1 d .
C3 C 0.8487(3) 0.5520(2) 0.18198(12) 0.0295(5) Uani 1 1 d .
H3A H 0.7465 0.5444 0.1461 0.035 Uiso 1 1 calc R
C3A C 0.5602(3) 0.7777(2) -0.20530(12) 0.0322(5) Uani 1 1 d .
H3AA H 0.6572 0.7595 -0.1760 0.039 Uiso 1 1 calc R
C4 C 0.8499(3) 0.51251(19) 0.25156(11) 0.0276(5) Uani 1 1 d .
H4A H 0.7480 0.4779 0.2630 0.033 Uiso 1 1 calc R
C4A C 0.5431(3) 0.7772(2) -0.28245(12) 0.0308(5) Uani 1 1 d .
H4AA H 0.6265 0.7555 -0.3061 0.037 Uiso 1 1 calc R
C5 C 1.0026(2) 0.52283(19) 0.30705(11) 0.0256(5) Uani 1 1 d .
C5A C 0.4000(3) 0.8093(2) -0.32812(12) 0.0290(5) Uani 1 1 d .
C6 C 0.9983(3) 0.4670(2) 0.37517(12) 0.0311(5) Uani 1 1 d .
H6A H 0.8948 0.4307 0.3846 0.037 Uiso 1 1 calc R
C6A C 0.3774(3) 0.7925(2) -0.41051(12) 0.0341(5) Uani 1 1 d .
H6AA H 0.4576 0.7627 -0.4336 0.041 Uiso 1 1 calc R
C7A C 0.2395(3) 0.8197(2) -0.45625(13) 0.0361(5) Uani 1 1 d .
H7AA H 0.2201 0.8002 -0.5108 0.043 Uiso 1 1 calc R
C7 C 1.1419(3) 0.4656(2) 0.42667(12) 0.0349(5) Uani 1 1 d .
H7A H 1.1377 0.4209 0.4687 0.042 Uiso 1 1 calc R
C8A C 0.1275(3) 0.8767(2) -0.42110(12) 0.0329(5) Uani 1 1 d .
H8AA H 0.0366 0.8987 -0.4530 0.040 Uiso 1 1 calc R
C8 C 1.2977(3) 0.5316(2) 0.41667(11) 0.0320(5) Uani 1 1 d .
H8A H 1.3958 0.5317 0.4533 0.038 Uiso 1 1 calc R
C9 C 1.3110(3) 0.5967(2) 0.35439(11) 0.0273(5) Uani 1 1 d .
C9A C 0.1468(3) 0.9019(2) -0.34030(12) 0.0291(5) Uani 1 1 d .
C10A C 0.2798(2) 0.85732(19) -0.29089(11) 0.0262(5) Uani 1 1 d .
C10 C 1.1614(2) 0.58538(19) 0.29328(11) 0.0256(5) Uani 1 1 d .
C11 C 1.3258(3) 0.8115(2) 0.16870(13) 0.0379(5) Uani 1 1 d .
H11A H 1.2439 0.8605 0.1814 0.057 Uiso 1 1 calc R
H11B H 1.3094 0.7902 0.1126 0.057 Uiso 1 1 calc R
H11C H 1.4373 0.8687 0.1928 0.057 Uiso 1 1 calc R
C11A C 0.2214(3) 0.9706(3) -0.09163(13) 0.0486(6) Uani 1 1 d .
H11D H 0.3377 1.0197 -0.0795 0.073 Uiso 1 1 calc R
H11E H 0.2055 0.9150 -0.0531 0.073 Uiso 1 1 calc R
H11F H 0.1517 1.0362 -0.0909 0.073 Uiso 1 1 calc R
C12 C 1.4221(3) 0.5982(2) 0.18342(13) 0.0377(5) Uani 1 1 d .
H12A H 1.3990 0.5164 0.2051 0.057 Uiso 1 1 calc R
H12B H 1.5359 0.6503 0.2079 0.057 Uiso 1 1 calc R
H12C H 1.4084 0.5712 0.1277 0.057 Uiso 1 1 calc R
C12A C 0.0016(3) 0.8005(2) -0.19439(13) 0.0376(5) Uani 1 1 d .
H12D H -0.0188 0.7446 -0.2461 0.056 Uiso 1 1 calc R
H12E H -0.0729 0.8626 -0.1955 0.056 Uiso 1 1 calc R
H12F H -0.0185 0.7412 -0.1581 0.056 Uiso 1 1 calc R
C13 C 1.6185(3) 0.6487(2) 0.40052(13) 0.0415(6) Uani 1 1 d .
H13A H 1.6093 0.5500 0.3919 0.062 Uiso 1 1 calc R
H13B H 1.6271 0.6838 0.4551 0.062 Uiso 1 1 calc R
H13C H 1.7173 0.6936 0.3866 0.062 Uiso 1 1 calc R
C13A C -0.1182(3) 0.9751(3) -0.35955(15) 0.0559(7) Uani 1 1 d .
H13D H -0.1688 0.8852 -0.3932 0.084 Uiso 1 1 calc R
H13E H -0.0963 1.0429 -0.3911 0.084 Uiso 1 1 calc R
H13F H -0.1936 1.0002 -0.3289 0.084 Uiso 1 1 calc R
C14 C 1.4806(3) 0.8262(2) 0.36417(13) 0.0392(6) Uani 1 1 d .
H14A H 1.3817 0.8426 0.3315 0.059 Uiso 1 1 calc R
H14B H 1.5791 0.8721 0.3504 0.059 Uiso 1 1 calc R
H14C H 1.4877 0.8621 0.4185 0.059 Uiso 1 1 calc R
C14A C 0.1220(3) 1.1048(2) -0.25395(15) 0.0507(7) Uani 1 1 d .
H14D H 0.2253 1.0976 -0.2204 0.076 Uiso 1 1 calc R
H14E H 0.0487 1.1306 -0.2223 0.076 Uiso 1 1 calc R
H14F H 0.1462 1.1743 -0.2842 0.076 Uiso 1 1 calc R
C15 C 0.9976(3) 0.6307(2) 0.08398(11) 0.0295(5) Uani 1 1 d .
H15A H 1.0896 0.6260 0.0629 0.035 Uiso 1 1 calc R
C15A C 0.4340(3) 0.7663(2) -0.09203(12) 0.0306(5) Uani 1 1 d .
H15B H 0.3386 0.7628 -0.0727 0.037 Uiso 1 1 calc R
H1AO H 0.641(3) 0.669(3) 0.0434(15) 0.073(9) Uiso 1 1 d .
H1O H 0.768(3) 0.695(3) -0.0586(15) 0.077(9) Uiso 1 1 d .

loop_
_atom_site_aniso_label
_atom_site_aniso_U_11
_atom_site_aniso_U_22
_atom_site_aniso_U_33
_atom_site_aniso_U_23
_atom_site_aniso_U_13
_atom_site_aniso_U_12
C2A 0.0245(12) 0.0243(10) 0.0294(11) 0.0045(8) 0.0064(9) 0.0042(9)
C1 0.0253(12) 0.0231(10) 0.0327(11) 0.0065(8) 0.0107(9) 0.0088(9)
O1 0.0426(11) 0.0688(12) 0.0314(9) 0.0202(8) 0.0117(8) 0.0220(9)
N1 0.0291(10) 0.0332(10) 0.0361(10) 0.0146(8) 0.0133(8) 0.0099(8)
O1A 0.0451(11) 0.0609(11) 0.0380(9) 0.0243(8) 0.0156(8) 0.0194(9)
C1A 0.0246(11) 0.0244(11) 0.0315(11) 0.0035(9) 0.0096(9) 0.0038(9)
N1A 0.0288(10) 0.0402(11) 0.0317(10) -0.0001(8) 0.0090(8) 0.0093(8)
C2 0.0291(12) 0.0254(11) 0.0268(11) 0.0070(8) 0.0083(9) 0.0097(9)
N2 0.0259(10) 0.0323(10) 0.0370(10) 0.0103(8) 0.0061(8) 0.0057(8)
N2A 0.0323(11) 0.0372(11) 0.0466(11) 0.0140(9) 0.0139(9) 0.0156(9)
N3 0.0354(11) 0.0425(11) 0.0275(10) 0.0116(8) 0.0085(8) 0.0131(9)
N3A 0.0350(11) 0.0388(11) 0.0289(10) 0.0121(8) 0.0087(8) 0.0108(9)
C3 0.0225(11) 0.0298(11) 0.0344(12) 0.0054(9) 0.0041(9) 0.0067(9)
C3A 0.0233(12) 0.0361(12) 0.0379(13) 0.0096(10) 0.0066(10) 0.0083(9)
C4 0.0247(12) 0.0253(11) 0.0343(12) 0.0044(9) 0.0118(10) 0.0058(9)
C4A 0.0259(12) 0.0308(12) 0.0389(13) 0.0078(9) 0.0132(10) 0.0076(9)
C5 0.0268(12) 0.0211(10) 0.0287(11) 0.0035(8) 0.0074(9) 0.0066(9)
C5A 0.0287(12) 0.0261(11) 0.0324(12) 0.0076(9) 0.0080(10) 0.0055(9)
C6 0.0314(13) 0.0293(12) 0.0329(12) 0.0083(9) 0.0110(10) 0.0030(9)
C6A 0.0349(13) 0.0344(12) 0.0360(12) 0.0088(10) 0.0147(10) 0.0077(10)
C7A 0.0392(14) 0.0374(13) 0.0320(12) 0.0106(10) 0.0092(11) 0.0068(11)
C7 0.0421(14) 0.0327(12) 0.0316(12) 0.0119(9) 0.0108(11) 0.0071(10)
C8A 0.0305(13) 0.0331(12) 0.0353(12) 0.0123(10) 0.0049(10) 0.0074(10)
C8 0.0320(13) 0.0358(12) 0.0255(11) 0.0071(9) 0.0016(9) 0.0075(10)
C9 0.0254(11) 0.0252(11) 0.0311(11) 0.0040(8) 0.0074(9) 0.0067(9)
C9A 0.0269(12) 0.0239(11) 0.0387(13) 0.0097(9) 0.0111(10) 0.0057(9)
C10A 0.0227(11) 0.0214(10) 0.0339(11) 0.0051(8) 0.0068(9) 0.0047(8)
C10 0.0262(11) 0.0224(10) 0.0299(11) 0.0053(8) 0.0081(9) 0.0085(9)
C11 0.0364(13) 0.0374(13) 0.0411(13) 0.0141(10) 0.0111(11) 0.0055(10)
C11A 0.0511(16) 0.0555(16) 0.0385(14) -0.0026(11) 0.0095(12) 0.0229(13)
C12 0.0326(13) 0.0411(13) 0.0408(13) 0.0069(10) 0.0122(11) 0.0100(11)
C12A 0.0323(13) 0.0412(13) 0.0462(14) 0.0149(11) 0.0171(11) 0.0123(11)
C13 0.0298(13) 0.0558(15) 0.0409(14) 0.0141(11) 0.0099(11) 0.0105(11)
C13A 0.0458(16) 0.081(2) 0.0610(17) 0.0366(15) 0.0216(14) 0.0353(15)
C14 0.0359(14) 0.0340(13) 0.0422(14) 0.0052(10) 0.0085(11) -0.0004(10)
C14A 0.0640(18) 0.0330(13) 0.0674(17) 0.0132(12) 0.0342(14) 0.0183(12)
C15 0.0271(12) 0.0327(12) 0.0299(11) 0.0065(9) 0.0093(10) 0.0079(9)
C15A 0.0252(12) 0.0353(12) 0.0336(12) 0.0071(9) 0.0106(10) 0.0088(10)

loop_
_atom_type_symbol
_atom_type_description
_atom_type_scat_dispersion_real
_atom_type_scat_dispersion_imag
_atom_type_scat_source
C C 0.0033 0.0016 'International Tables Vol C Tables 4.2.6.8 and 6.1.1.4'
H H 0.0000 0.0000 'International Tables Vol C Tables 4.2.6.8 and 6.1.1.4'
N N 0.0061 0.0033 'International Tables Vol C Tables 4.2.6.8 and 6.1.1.4'
O O 0.0106 0.0060 'International Tables Vol C Tables 4.2.6.8 and 6.1.1.4'

loop_
_geom_angle_atom_site_label_1
_geom_angle_atom_site_label_2
_geom_angle_atom_site_label_3
_geom_angle
C1A C2A C3A 120.26(18)
C1A C2A C15A 120.92(18)
C3A C2A C15A 118.12(18)
C2 C1 N1 119.18(17)
C2 C1 C10 119.57(18)
N1 C1 C10 121.25(18)
N3 O1 H1O 103.8(14)
C1 N1 C11 121.91(17)
C1 N1 C12 119.67(17)
C11 N1 C12 115.89(17)
N3A O1A H1AO 105.3(14)
C2A C1A N1A 119.10(18)
C2A C1A C10A 119.61(18)
N1A C1A C10A 121.28(18)
C1A N1A C12A 121.40(17)
C1A N1A C11A 122.21(18)
C12A N1A C11A 114.68(17)
C1 C2 C3 121.21(18)
C1 C2 C15 119.94(18)
C3 C2 C15 118.75(18)
C9 N2 C13 116.69(17)
C9 N2 C14 113.41(17)
C13 N2 C14 110.75(17)
C9A N2A C13A 117.22(19)
C9A N2A C14A 115.25(18)
C13A N2A C14A 111.92(19)
C15 N3 O1 112.30(17)
C15A N3A O1A 111.59(17)
C4 C3 C2 120.21(19)
C4 C3 H3A 119.9
C2 C3 H3A 119.9
C4A C3A C2A 120.9(2)
C4A C3A H3AA 119.5
C2A C3A H3AA 119.5
C3 C4 C5 121.22(19)
C3 C4 H4A 119.4
C5 C4 H4A 119.4
C3A C4A C5A 121.0(2)
C3A C4A H4AA 119.5
C5A C4A H4AA 119.5
C4 C5 C6 119.17(18)
C4 C5 C10 120.41(17)
C6 C5 C10 120.39(18)
C6A C5A C4A 119.14(19)
C6A C5A C10A 120.81(19)
C4A C5A C10A 120.05(18)
C7 C6 C5 120.9(2)
C7 C6 H6A 119.5
C5 C6 H6A 119.5
C7A C6A C5A 120.6(2)
C7A C6A H6AA 119.7
C5A C6A H6AA 119.7
C6A C7A C8A 119.8(2)
C6A C7A H7AA 120.1
C8A C7A H7AA 120.1
C6 C7 C8 119.66(19)
C6 C7 H7A 120.2
C8 C7 H7A 120.2
C9A C8A C7A 122.4(2)
C9A C8A H8AA 118.8
C7A C8A H8AA 118.8
C9 C8 C7 122.4(2)
C9 C8 H8A 118.8
C7 C8 H8A 118.8
C8 C9 N2 119.97(18)
C8 C9 C10 119.13(18)
N2 C9 C10 120.88(17)
C8A C9A N2A 120.19(19)
C8A C9A C10A 119.07(19)
N2A C9A C10A 120.74(18)
C5A C10A C9A 116.63(18)
C5A C10A C1A 117.28(18)
C9A C10A C1A 125.98(18)
C5 C10 C9 116.82(17)
C5 C10 C1 117.11(17)
C9 C10 C1 126.00(18)
N1 C11 H11A 109.5
N1 C11 H11B 109.5
H11A C11 H11B 109.5
N1 C11 H11C 109.5
H11A C11 H11C 109.5
H11B C11 H11C 109.5
N1A C11A H11D 109.5
N1A C11A H11E 109.5
H11D C11A H11E 109.5
N1A C11A H11F 109.5
H11D C11A H11F 109.5
H11E C11A H11F 109.5
N1 C12 H12A 109.5
N1 C12 H12B 109.5
H12A C12 H12B 109.5
N1 C12 H12C 109.5
H12A C12 H12C 109.5
H12B C12 H12C 109.5
N1A C12A H12D 109.5
N1A C12A H12E 109.5
H12D C12A H12E 109.5
N1A C12A H12F 109.5
H12D C12A H12F 109.5
H12E C12A H12F 109.5
N2 C13 H13A 109.5
N2 C13 H13B 109.5
H13A C13 H13B 109.5
N2 C13 H13C 109.5
H13A C13 H13C 109.5
H13B C13 H13C 109.5
N2A C13A H13D 109.5
N2A C13A H13E 109.5
H13D C13A H13E 109.5
N2A C13A H13F 109.5
H13D C13A H13F 109.5
H13E C13A H13F 109.5
N2 C14 H14A 109.5
N2 C14 H14B 109.5
H14A C14 H14B 109.5
N2 C14 H14C 109.5
H14A C14 H14C 109.5
H14B C14 H14C 109.5
N2A C14A H14D 109.5
N2A C14A H14E 109.5
H14D C14A H14E 109.5
N2A C14A H14F 109.5
H14D C14A H14F 109.5
H14E C14A H14F 109.5
N3 C15 C2 120.45(19)
N3 C15 H15A 119.8
C2 C15 H15A 119.8
N3A C15A C2A 121.43(19)
N3A C15A H15B 119.3
C2A C15A H15B 119.3

loop_
_geom_bond_atom_site_label_1
_geom_bond_atom_site_label_2
_geom_bond_distance
C2A C1A 1.392(3)
C2A C3A 1.419(3)
C2A C15A 1.461(3)
C1 C2 1.387(3)
C1 N1 1.408(2)
C1 C10 1.455(3)
O1 N3 1.403(2)
O1 H1O 1.06(3)
N1 C11 1.445(2)
N1 C12 1.451(3)
O1A N3A 1.409(2)
O1A H1AO 1.02(3)
C1A N1A 1.403(2)
C1A C10A 1.456(3)
N1A C12A 1.449(3)
N1A C11A 1.454(3)
C2 C3 1.418(3)
C2 C15 1.467(3)
N2 C9 1.422(2)
N2 C13 1.449(3)
N2 C14 1.460(3)
N2A C9A 1.401(3)
N2A C13A 1.452(3)
N2A C14A 1.463(3)
N3 C15 1.271(3)
N3A C15A 1.271(3)
C3 C4 1.353(3)
C3 H3A 0.9300
C3A C4A 1.345(3)
C3A H3AA 0.9300
C4 C5 1.409(3)
C4 H4A 0.9300
C4A C5A 1.415(3)
C4A H4AA 0.9300
C5 C6 1.413(3)
C5 C10 1.439(3)
C5A C6A 1.413(3)
C5A C10A 1.432(3)
C6 C7 1.347(3)
C6 H6A 0.9300
C6A C7A 1.359(3)
C6A H6AA 0.9300
C7A C8A 1.393(3)
C7A H7AA 0.9300
C7 C8 1.400(3)
C7 H7A 0.9300
C8A C9A 1.386(3)
C8A H8AA 0.9300
C8 C9 1.381(3)
C8 H8A 0.9300
C9 C10 1.440(3)
C9A C10A 1.449(3)
C11 H11A 0.9600
C11 H11B 0.9600
C11 H11C 0.9600
C11A H11D 0.9600
C11A H11E 0.9600
C11A H11F 0.9600
C12 H12A 0.9600
C12 H12B 0.9600
C12 H12C 0.9600
C12A H12D 0.9600
C12A H12E 0.9600
C12A H12F 0.9600
C13 H13A 0.9600
C13 H13B 0.9600
C13 H13C 0.9600
C13A H13D 0.9600
C13A H13E 0.9600
C13A H13F 0.9600
C14 H14A 0.9600
C14 H14B 0.9600
C14 H14C 0.9600
C14A H14D 0.9600
C14A H14E 0.9600
C14A H14F 0.9600
C15 H15A 0.9300
C15A H15B 0.9300

loop_
_geom_hbond_atom_site_label_D
_geom_hbond_atom_site_label_H
_geom_hbond_atom_site_label_A
_geom_hbond_site_symmetry_A
_geom_hbond_distance_DH
_geom_hbond_distance_HA
_geom_hbond_distance_DA
_geom_hbond_angle_DHA
O1A H1AO N3 1_555 1.02(3) 1.92(3) 2.839(2) 148(1)
O1 H1O N3A 1_555 1.06(3) 1.86(3) 2.825(2) 150(1)

loop_
_geom_torsion_atom_site_label_1
_geom_torsion_atom_site_label_2
_geom_torsion_atom_site_label_3
_geom_torsion_atom_site_label_4
_geom_torsion
C2 C1 N1 C11 51.0(3)
C10 C1 N1 C11 -128.9(2)
C2 C1 N1 C12 -110.2(2)
C10 C1 N1 C12 69.9(3)
C3A C2A C1A N1A -177.50(17)
C15A C2A C1A N1A 12.3(3)
C3A C2A C1A C10A 3.9(3)
C15A C2A C1A C10A -166.38(18)
C2A C1A N1A C12A -116.0(2)
C10A C1A N1A C12A 62.6(3)
C2A C1A N1A C11A 48.3(3)
C10A C1A N1A C11A -133.1(2)
N1 C1 C2 C3 -177.15(18)
C10 C1 C2 C3 2.7(3)
N1 C1 C2 C15 6.6(3)
C10 C1 C2 C15 -173.56(18)
C1 C2 C3 C4 -3.7(3)
C15 C2 C3 C4 172.61(18)
C1A C2A C3A C4A -7.7(3)
C15A C2A C3A C4A 162.86(19)
C2 C3 C4 C5 0.0(3)
C2A C3A C4A C5A 2.3(3)
C3 C4 C5 C6 -173.44(19)
C3 C4 C5 C10 4.6(3)
C3A C4A C5A C6A -172.97(19)
C3A C4A C5A C10A 6.7(3)
C4 C5 C6 C7 175.06(19)
C10 C5 C6 C7 -2.9(3)
C4A C5A C6A C7A 178.64(19)
C10A C5A C6A C7A -1.0(3)
C5A C6A C7A C8A 6.0(3)
C5 C6 C7 C8 6.0(3)
C6A C7A C8A C9A -2.9(3)
C6 C7 C8 C9 -1.4(3)
C7 C8 C9 N2 172.26(19)
C7 C8 C9 C10 -6.1(3)
C13 N2 C9 C8 20.2(3)
C14 N2 C9 C8 -110.3(2)
C13 N2 C9 C10 -161.49(19)
C14 N2 C9 C10 68.0(2)
C7A C8A C9A N2A 174.49(18)
C7A C8A C9A C10A -5.1(3)
C13A N2A C9A C8A 18.2(3)
C14A N2A C9A C8A -116.8(2)
C13A N2A C9A C10A -162.22(19)
C14A N2A C9A C10A 62.8(2)
C6A C5A C10A C9A -6.7(3)
C4A C5A C10A C9A 173.64(17)
C6A C5A C10A C1A 169.63(17)
C4A C5A C10A C1A -10.1(3)
C8A C9A C10A C5A 9.6(3)
N2A C9A C10A C5A -170.02(17)
C8A C9A C10A C1A -166.38(18)
N2A C9A C10A C1A 14.0(3)
C2A C1A C10A C5A 4.8(3)
N1A C1A C10A C5A -173.82(17)
C2A C1A C10A C9A -179.29(18)
N1A C1A C10A C9A 2.1(3)
C4 C5 C10 C9 177.63(18)
C6 C5 C10 C9 -4.4(3)
C4 C5 C10 C1 -5.3(3)
C6 C5 C10 C1 172.66(17)
C8 C9 C10 C5 8.7(3)
N2 C9 C10 C5 -169.66(18)
C8 C9 C10 C1 -168.10(19)
N2 C9 C10 C1 13.6(3)
C2 C1 C10 C5 1.7(3)
N1 C1 C10 C5 -178.41(17)
C2 C1 C10 C9 178.47(19)
N1 C1 C10 C9 -1.7(3)
O1 N3 C15 C2 -178.55(17)
C1 C2 C15 N3 -155.97(19)
C3 C2 C15 N3 27.6(3)
O1A N3A C15A C2A -175.40(17)
C1A C2A C15A N3A -174.46(19)
C3A C2A C15A N3A 15.1(3)
